data_7048564
loop_
_publ_author_name
'Mahmoud, Abdallah G.'
'Guedes da Silva, M F\'atima C'
'Mahmudov, Kamran T.'
'Pombeiro, Armando J. L.'

_publ_section_title
;
 Arylhydrazone ligands as Cu-protectors and -catalysis promoters in the
 azide-alkyne cycloaddition reaction.
;
_journal_issue 5
_journal_name_full 'Dalton transactions (Cambridge, England : 2003)'
_journal_page_first 1774
_journal_page_last 1785
_journal_paper_doi 10.1039/c8dt04771e
_journal_volume 48
_journal_year 2019
_chemical_formula_moiety 'C10 H17 Cu N3 O9 S'
_chemical_formula_sum 'C10 H17 Cu N3 O9 S'
_chemical_formula_weight 418.86
_space_group_crystal_system orthorhombic
_space_group_IT_number 61
_space_group_name_Hall '-P 2ac 2ab'
_space_group_name_H-M_alt 'P b c a'
_symmetry_space_group_name_Hall '-P 2ac 2ab'
_symmetry_space_group_name_H-M 'P b c a'
_atom_sites_solution_hydrogens mixed
_audit_creation_method SHELXL-2018/1
_audit_update_record
;
2019-01-03 deposited with the CCDC.
2019-01-07 downloaded from the CCDC.
;
_cell_angle_alpha 90
_cell_angle_beta 90
_cell_angle_gamma 90
_cell_formula_units_Z 8
_cell_length_a 21.9238(18)
_cell_length_b 6.6867(5)
_cell_length_c 22.2697(17)
_cell_measurement_reflns_used 8261
_cell_measurement_temperature 298(2)
_cell_measurement_theta_max 24.91
_cell_measurement_theta_min 2.61
_cell_volume 3264.7(4)
_computing_cell_refinement 'Bruker SAINT'
_computing_data_collection 'Bruker APEX2'
_computing_data_reduction 'Bruker SAINT'
_computing_molecular_graphics 'Mercury CSD 3.10.3'
_computing_publication_material 'SHELXL-2018/1 (Sheldrick, 2018), WinGX (Farrugia, 2012)'
_computing_structure_refinement 'SHELXL-2018/1 (Sheldrick, 2018)'
_computing_structure_solution 'SIR97 (Altomare, 1999)'
_diffrn_ambient_temperature 298(2)
_diffrn_measured_fraction_theta_full 0.999
_diffrn_measured_fraction_theta_max 0.998
_diffrn_measurement_device_type 'Bruker APEX-II CCD'
_diffrn_measurement_method '\f and \w scans'
_diffrn_radiation_type MoK\a
_diffrn_radiation_wavelength 0.71073
_diffrn_reflns_av_R_equivalents 0.0916
_diffrn_reflns_av_unetI/netI 0.0330
_diffrn_reflns_Laue_measured_fraction_full 0.999
_diffrn_reflns_Laue_measured_fraction_max 0.998
_diffrn_reflns_limit_h_max 26
_diffrn_reflns_limit_h_min -26
_diffrn_reflns_limit_k_max 8
_diffrn_reflns_limit_k_min -8
_diffrn_reflns_limit_l_max 26
_diffrn_reflns_limit_l_min -26
_diffrn_reflns_number 41628
_diffrn_reflns_point_group_measured_fraction_full 0.999
_diffrn_reflns_point_group_measured_fraction_max 0.998
_diffrn_reflns_theta_full 25.242
_diffrn_reflns_theta_max 25.438
_diffrn_reflns_theta_min 2.607
_exptl_absorpt_coefficient_mu 1.517
_exptl_absorpt_correction_T_max 0.963
_exptl_absorpt_correction_T_min 0.887
_exptl_absorpt_correction_type multi-scan
_exptl_absorpt_process_details sadabs
_exptl_crystal_colour green
_exptl_crystal_density_diffrn 1.704
_exptl_crystal_description Plates
_exptl_crystal_F_000 1720
_exptl_crystal_size_max 0.120
_exptl_crystal_size_mid 0.070
_exptl_crystal_size_min 0.020
_refine_diff_density_max 0.566
_refine_diff_density_min -0.437
_refine_diff_density_rms 0.085
_refine_ls_extinction_method none
_refine_ls_goodness_of_fit_ref 1.089
_refine_ls_hydrogen_treatment mixed
_refine_ls_matrix_type full
_refine_ls_number_parameters 248
_refine_ls_number_reflns 3003
_refine_ls_number_restraints 11
_refine_ls_restrained_S_all 1.087
_refine_ls_R_factor_all 0.0733
_refine_ls_R_factor_gt 0.0420
_refine_ls_shift/su_max 0.001
_refine_ls_shift/su_mean 0.000
_refine_ls_structure_factor_coef Fsqd
_refine_ls_weighting_details 'w=1/[\s^2^(Fo^2^)+(0.0616P)^2^+4.6996P] where P=(Fo^2^+2Fc^2^)/3'
_refine_ls_weighting_scheme calc
_refine_ls_wR_factor_gt 0.1036
_refine_ls_wR_factor_ref 0.1263
_reflns_Friedel_coverage 0.000
_reflns_number_gt 2142
_reflns_number_total 3003
_reflns_threshold_expression 'I > 2\s(I)'
_cod_data_source_file c8dt04771e2.cif
_cod_data_source_block Compound2
_cod_depositor_comments 'Adding full bibliography for 7048560--7048566.cif.'
_cod_database_code 7048564
_shelx_shelxl_version_number 2018/1
_shelx_space_group_comment
;
The symmetry employed for this shelxl refinement is uniquely defined
by the following loop, which should always be used as a source of
symmetry information in preference to the above space-group names.
They are only intended as comments.
;
_shelx_estimated_absorpt_t_min 0.839
_shelx_estimated_absorpt_t_max 0.970

loop_
_space_group_symop_operation_xyz
'x, y, z'
'-x+1/2, -y, z+1/2'
'x+1/2, -y+1/2, -z'
'-x, y+1/2, -z+1/2'
'-x, -y, -z'
'x-1/2, y, -z-1/2'
'-x-1/2, y-1/2, z'
'x, -y-1/2, z-1/2'

loop_
_atom_site_label
_atom_site_type_symbol
_atom_site_fract_x
_atom_site_fract_y
_atom_site_fract_z
_atom_site_U_iso_or_equiv
_atom_site_adp_type
_atom_site_occupancy
_atom_site_site_symmetry_order
_atom_site_calc_flag
_atom_site_refinement_flags_posn
_atom_site_refinement_flags_adp
Cu1 Cu 0.67698(2) 0.10254(7) 0.59632(2) 0.03350(18) Uani 1 1 d . .
S2 S 0.56211(5) -0.13488(16) 0.58465(5) 0.0383(3) Uani 1 1 d . .
O3 O 0.58690(14) -0.2859(5) 0.62474(15) 0.0518(8) Uani 1 1 d . .
O4 O 0.51615(13) -0.2099(5) 0.54356(14) 0.0517(8) Uani 1 1 d . .
O1 O 0.77367(14) 0.2118(5) 0.82181(13) 0.0528(8) Uani 1 1 d . .
N2 N 0.65039(15) 0.1740(5) 0.72334(14) 0.0314(7) Uani 1 1 d . .
O7 O 0.65492(14) 0.4135(4) 0.55737(14) 0.0437(7) Uani 1 1 d D .
O2 O 0.75050(13) 0.1724(5) 0.63754(12) 0.0417(7) Uani 1 1 d . .
C6 C 0.52849(18) 0.0499(6) 0.62954(17) 0.0324(9) Uani 1 1 d . .
O5 O 0.61086(13) -0.0304(5) 0.55155(13) 0.0499(8) Uani 1 1 d . .
C3 C 0.70966(17) 0.1800(6) 0.73705(17) 0.0306(8) Uani 1 1 d . .
N3 N 0.62925(14) 0.1434(5) 0.66988(14) 0.0298(7) Uani 1 1 d . .
O6 O 0.72780(14) 0.0417(5) 0.52669(14) 0.0510(8) Uani 1 1 d D .
N1 N 0.81694(16) 0.1887(6) 0.71258(18) 0.0392(8) Uani 1 1 d . .
O8 O 0.57834(16) 0.5031(7) 0.46326(17) 0.0658(10) Uani 1 1 d D .
C4 C 0.76013(18) 0.1783(6) 0.69337(18) 0.0325(9) Uani 1 1 d . .
C5 C 0.56429(18) 0.1659(6) 0.66802(17) 0.0315(8) Uani 1 1 d . .
C2 C 0.72106(19) 0.2038(6) 0.80145(18) 0.0367(9) Uani 1 1 d . .
C7 C 0.46563(19) 0.0759(7) 0.6275(2) 0.0410(10) Uani 1 1 d . .
H6 H 0.442098 -0.000249 0.601309 0.049 Uiso 1 1 calc R U
C10 C 0.5355(2) 0.3074(7) 0.70407(19) 0.0415(10) Uani 1 1 d . .
H9 H 0.558629 0.388071 0.729310 0.050 Uiso 1 1 calc R U
C1 C 0.6686(2) 0.2151(8) 0.84375(19) 0.0523(12) Uani 1 1 d . .
H4 H 0.651660 0.083965 0.849259 0.078 Uiso 1 1 calc R U
H5 H 0.637986 0.302435 0.827552 0.078 Uiso 1 1 calc R U
H3 H 0.682308 0.266143 0.881708 0.078 Uiso 1 1 calc R U
C9 C 0.4732(2) 0.3289(8) 0.7027(2) 0.0496(12) Uani 1 1 d . .
H8 H 0.454344 0.421057 0.727953 0.060 Uiso 1 1 calc R U
C8 C 0.4384(2) 0.2149(8) 0.6643(2) 0.0506(12) Uani 1 1 d . .
H7 H 0.396319 0.231915 0.663161 0.061 Uiso 1 1 calc R U
O9 O 0.6831(2) 0.8038(9) 0.43953(17) 0.0886(15) Uani 1 1 d D .
H1 H 0.845(4) 0.191(13) 0.687(4) 0.133 Uiso 1 1 d . U
H2 H 0.823(3) 0.209(13) 0.753(4) 0.133 Uiso 1 1 d . U
H10 H 0.633(3) 0.418(11) 0.5209(17) 0.133 Uiso 1 1 d D U
H11 H 0.633(3) 0.489(10) 0.587(2) 0.133 Uiso 1 1 d D U
H13 H 0.7670(17) -0.002(11) 0.538(3) 0.133 Uiso 1 1 d D U
H12 H 0.711(3) -0.045(9) 0.497(3) 0.133 Uiso 1 1 d D U
H14 H 0.564(3) 0.381(6) 0.448(3) 0.133 Uiso 1 1 d D U
H15 H 0.548(2) 0.593(8) 0.475(3) 0.133 Uiso 1 1 d D U
H17 H 0.703(3) 0.783(12) 0.400(3) 0.133 Uiso 1 1 d D U
H16 H 0.654(3) 0.703(9) 0.448(3) 0.133 Uiso 1 1 d D U

loop_
_atom_site_aniso_label
_atom_site_aniso_U_11
_atom_site_aniso_U_22
_atom_site_aniso_U_33
_atom_site_aniso_U_23
_atom_site_aniso_U_13
_atom_site_aniso_U_12
Cu1 0.0304(3) 0.0382(3) 0.0320(3) -0.0037(2) 0.0016(2) -0.0008(2)
S2 0.0291(5) 0.0371(6) 0.0487(6) -0.0117(5) -0.0065(4) 0.0012(4)
O3 0.0471(19) 0.0371(17) 0.071(2) -0.0086(16) -0.0169(16) 0.0103(14)
O4 0.0386(17) 0.054(2) 0.063(2) -0.0194(17) -0.0137(15) -0.0008(15)
O1 0.048(2) 0.073(2) 0.0375(16) 0.0021(16) -0.0082(14) -0.0104(17)
N2 0.0353(18) 0.0245(16) 0.0344(18) 0.0000(14) 0.0002(14) -0.0034(14)
O7 0.0469(18) 0.0399(17) 0.0444(17) -0.0023(14) -0.0057(14) 0.0073(14)
O2 0.0326(15) 0.0576(19) 0.0349(16) -0.0009(14) 0.0034(13) -0.0053(14)
C6 0.032(2) 0.031(2) 0.034(2) -0.0013(17) 0.0032(17) 0.0011(16)
O5 0.0389(17) 0.067(2) 0.0440(17) -0.0204(16) 0.0044(14) -0.0068(16)
C3 0.029(2) 0.0260(19) 0.037(2) 0.0032(17) -0.0003(17) -0.0016(16)
N3 0.0268(17) 0.0306(18) 0.0321(17) -0.0037(14) 0.0000(13) -0.0023(13)
O6 0.0429(19) 0.068(2) 0.0421(18) -0.0092(16) 0.0045(14) 0.0026(16)
N1 0.0282(19) 0.045(2) 0.044(2) 0.0009(18) -0.0032(16) -0.0047(16)
O8 0.048(2) 0.090(3) 0.060(2) 0.000(2) -0.0061(18) -0.006(2)
C4 0.036(2) 0.0213(19) 0.040(2) 0.0012(17) -0.0019(18) 0.0017(16)
C5 0.033(2) 0.030(2) 0.032(2) 0.0023(17) 0.0024(17) -0.0001(16)
C2 0.038(2) 0.033(2) 0.040(2) 0.0025(19) -0.0026(18) -0.0064(18)
C7 0.032(2) 0.044(3) 0.047(3) -0.003(2) -0.0036(19) -0.0021(19)
C10 0.044(3) 0.040(2) 0.040(2) -0.005(2) 0.0002(19) 0.005(2)
C1 0.051(3) 0.069(3) 0.037(2) -0.004(2) 0.005(2) -0.009(2)
C9 0.045(3) 0.056(3) 0.048(3) -0.011(2) 0.006(2) 0.017(2)
C8 0.032(2) 0.061(3) 0.059(3) -0.002(3) 0.003(2) 0.009(2)
O9 0.089(3) 0.136(4) 0.041(2) -0.017(3) 0.010(2) -0.029(3)

loop_
_atom_type_symbol
_atom_type_description
_atom_type_scat_dispersion_real
_atom_type_scat_dispersion_imag
_atom_type_scat_source
C C 0.0033 0.0016 'International Tables Vol C Tables 4.2.6.8 and 6.1.1.4'
H H 0.0000 0.0000 'International Tables Vol C Tables 4.2.6.8 and 6.1.1.4'
N N 0.0061 0.0033 'International Tables Vol C Tables 4.2.6.8 and 6.1.1.4'
O O 0.0106 0.0060 'International Tables Vol C Tables 4.2.6.8 and 6.1.1.4'
S S 0.1246 0.1234 'International Tables Vol C Tables 4.2.6.8 and 6.1.1.4'
Cu Cu 0.3201 1.2651 'International Tables Vol C Tables 4.2.6.8 and 6.1.1.4'

loop_
_geom_angle_atom_site_label_1
_geom_angle_atom_site_label_2
_geom_angle_atom_site_label_3
_geom_angle
O2 Cu1 O6 87.20(12)
O2 Cu1 N3 90.84(12)
O6 Cu1 N3 174.92(14)
O2 Cu1 O5 166.53(14)
O6 Cu1 O5 85.64(13)
N3 Cu1 O5 95.32(13)
O2 Cu1 O7 97.88(12)
O6 Cu1 O7 90.51(13)
N3 Cu1 O7 94.40(12)
O5 Cu1 O7 93.58(13)
O4 S2 O3 114.0(2)
O4 S2 O5 110.61(19)
O3 S2 O5 111.42(19)
O4 S2 C6 108.15(19)
O3 S2 C6 107.27(19)
O5 S2 C6 104.84(19)
N3 N2 C3 124.3(3)
Cu1 O7 H10 117(4)
Cu1 O7 H11 109(5)
H10 O7 H11 109(4)
C4 O2 Cu1 128.4(3)
C7 C6 C5 120.5(4)
C7 C6 S2 119.1(3)
C5 C6 S2 120.3(3)
S2 O5 Cu1 119.60(18)
N2 C3 C2 113.2(3)
N2 C3 C4 125.4(3)
C2 C3 C4 121.3(3)
N2 N3 C5 111.5(3)
N2 N3 Cu1 126.8(3)
C5 N3 Cu1 121.4(2)
Cu1 O6 H13 111(4)
Cu1 O6 H12 117(5)
H13 O6 H12 111(4)
C4 N1 H1 119(6)
C4 N1 H2 118(5)
H1 N1 H2 123(7)
H14 O8 H15 116(4)
O2 C4 N1 118.6(4)
O2 C4 C3 121.7(3)
N1 C4 C3 119.7(4)
C10 C5 C6 118.4(4)
C10 C5 N3 120.4(4)
C6 C5 N3 121.2(3)
O1 C2 C3 121.4(4)
O1 C2 C1 119.0(4)
C3 C2 C1 119.6(4)
C8 C7 C6 119.7(4)
C8 C7 H6 120.2
C6 C7 H6 120.2
C9 C10 C5 120.7(4)
C9 C10 H9 119.7
C5 C10 H9 119.7
C2 C1 H4 109.5
C2 C1 H5 109.5
H4 C1 H5 109.5
C2 C1 H3 109.5
H4 C1 H3 109.5
H5 C1 H3 109.5
C10 C9 C8 120.4(4)
C10 C9 H8 119.8
C8 C9 H8 119.8
C7 C8 C9 120.3(4)
C7 C8 H7 119.8
C9 C8 H7 119.8
H17 O9 H16 111(5)

loop_
_geom_bond_atom_site_label_1
_geom_bond_atom_site_label_2
_geom_bond_distance
Cu1 O2 1.913(3)
Cu1 O6 1.952(3)
Cu1 N3 1.963(3)
Cu1 O5 1.971(3)
Cu1 O7 2.305(3)
S2 O4 1.451(3)
S2 O3 1.453(3)
S2 O5 1.474(3)
S2 C6 1.752(4)
O1 C2 1.240(5)
N2 N3 1.294(4)
N2 C3 1.335(5)
O7 H10 0.95(2)
O7 H11 0.95(2)
O2 C4 1.262(5)
C6 C7 1.390(6)
C6 C5 1.397(6)
C3 C2 1.464(6)
C3 C4 1.473(5)
N3 C5 1.433(5)
O6 H13 0.94(2)
O6 H12 0.95(2)
N1 C4 1.319(5)
N1 H1 0.84(8)
N1 H2 0.93(9)
O8 H14 0.94(2)
O8 H15 0.93(2)
C5 C10 1.392(6)
C2 C1 1.489(6)
C7 C8 1.375(6)
C7 H6 0.9300
C10 C9 1.374(6)
C10 H9 0.9300
C1 H4 0.9600
C1 H5 0.9600
C1 H3 0.9600
C9 C8 1.377(7)
C9 H8 0.9300
C8 H7 0.9300
O9 H17 1.00(6)
O9 H16 0.94(2)

loop_
_geom_hbond_atom_site_label_D
_geom_hbond_atom_site_label_H
_geom_hbond_atom_site_label_A
_geom_hbond_distance_DH
_geom_hbond_distance_HA
_geom_hbond_distance_DA
_geom_hbond_angle_DHA
_geom_hbond_site_symmetry_A
_geom_hbond_publ_flag
N1 H1 O3 0.84(8) 2.05(8) 2.881(5) 177(9) 7_765 yes
N1 H2 O1 0.93(9) 1.87(8) 2.616(5) 135(6) . yes
O7 H10 O8 0.95(2) 1.84(3) 2.751(5) 160(6) . yes
O7 H11 S2 0.95(2) 2.96(6) 3.691(3) 135(5) 1_565 yes
O7 H11 O3 0.95(2) 2.00(3) 2.918(4) 160(7) 1_565 yes
O6 H13 O7 0.94(2) 1.85(2) 2.795(5) 177(7) 7_755 yes
O6 H12 O9 0.95(2) 1.74(2) 2.694(5) 177(7) 1_545 yes
O8 H14 O4 0.94(2) 2.11(5) 2.856(5) 135(6) 5_656 yes
O8 H15 O4 0.93(2) 2.13(4) 2.956(5) 147(7) 1_565 yes
O9 H17 O1 1.00(6) 1.81(6) 2.790(5) 167(7) 2_664 yes
O9 H16 O8 0.94(2) 2.16(2) 3.097(6) 172(7) . yes

loop_
_geom_torsion_atom_site_label_1
_geom_torsion_atom_site_label_2
_geom_torsion_atom_site_label_3
_geom_torsion_atom_site_label_4
_geom_torsion
O4 S2 C6 C7 9.8(4)
O3 S2 C6 C7 -113.6(4)
O5 S2 C6 C7 127.9(4)
O4 S2 C6 C5 -171.8(3)
O3 S2 C6 C5 64.8(4)
O5 S2 C6 C5 -53.8(4)
O4 S2 O5 Cu1 176.08(19)
O3 S2 O5 Cu1 -56.0(3)
C6 S2 O5 Cu1 59.7(3)
N3 N2 C3 C2 -176.2(3)
N3 N2 C3 C4 8.1(6)
C3 N2 N3 C5 -173.9(3)
C3 N2 N3 Cu1 -0.9(5)
Cu1 O2 C4 N1 165.8(3)
Cu1 O2 C4 C3 -16.1(5)
N2 C3 C4 O2 0.6(6)
C2 C3 C4 O2 -174.8(4)
N2 C3 C4 N1 178.7(4)
C2 C3 C4 N1 3.3(6)
C7 C6 C5 C10 0.0(6)
S2 C6 C5 C10 -178.3(3)
C7 C6 C5 N3 -178.9(4)
S2 C6 C5 N3 2.8(5)
N2 N3 C5 C10 34.6(5)
Cu1 N3 C5 C10 -138.8(3)
N2 N3 C5 C6 -146.5(4)
Cu1 N3 C5 C6 40.1(5)
N2 C3 C2 O1 179.9(4)
C4 C3 C2 O1 -4.2(6)
N2 C3 C2 C1 1.0(5)
C4 C3 C2 C1 176.9(4)
C5 C6 C7 C8 -1.0(6)
S2 C6 C7 C8 177.4(3)
C6 C5 C10 C9 1.5(6)
N3 C5 C10 C9 -179.6(4)
C5 C10 C9 C8 -2.0(7)
C6 C7 C8 C9 0.5(7)
C10 C9 C8 C7 1.0(8)
